data_4130992
loop_
_publ_author_name
'Wang, Gang-Wei'
'McCreanor, Niall G.'
'Shaw, Megan H.'
'Whittingham, William G.'
'Bower, John F.'

_publ_section_title
;
 New Initiation Modes for Directed Carbonylative C-C Bond Activation:
 Rhodium-Catalyzed (3 + 1 + 2) Cycloadditions of Aminomethylcyclopropanes.
;
_journal_issue 41
_journal_name_full 'Journal of the American Chemical Society'
_journal_page_first 13501
_journal_page_last 13504
_journal_paper_doi 10.1021/jacs.6b08608
_journal_volume 138
_journal_year 2016
_chemical_formula_moiety 'C16 H21 N O3 S'
_chemical_formula_sum 'C16 H21 N O3 S'
_chemical_formula_weight 307.40
_space_group_crystal_system monoclinic
_space_group_IT_number 14
_space_group_name_Hall '-P 2ybc'
_space_group_name_H-M_alt 'P 1 21/c 1'
_atom_sites_solution_hydrogens geom
_atom_sites_solution_primary iterative
_audit_creation_date 2016-04-29
_audit_creation_method
;
Olex2 1.2
(compiled 2016.02.19 svn.r3266 for OlexSys, GUI svn.r5155)
;
_cell_angle_alpha 90
_cell_angle_beta 97.722(4)
_cell_angle_gamma 90
_cell_formula_units_Z 4
_cell_length_a 13.6580(8)
_cell_length_b 5.6045(3)
_cell_length_c 20.1680(13)
_cell_measurement_reflns_used 3037
_cell_measurement_temperature 100
_cell_measurement_theta_max 26.12
_cell_measurement_theta_min 2.37
_cell_volume 1529.79(16)
_computing_cell_refinement 'SAINT v8.34A (Bruker, 2013)'
_computing_data_reduction 'SAINT v8.34A (Bruker, 2013)'
_computing_molecular_graphics 'Olex2 (Dolomanov et al., 2009)'
_computing_publication_material 'Olex2 (Dolomanov et al., 2009)'
_computing_structure_refinement 'ShelXL (Sheldrick, 2015)'
_computing_structure_solution
;
Superflip (Palatinus & Chapuis, 2007;Palatinus & van der Lee, 2008;
Palatinus et al., 2012)
;
_diffrn_ambient_temperature 100
_diffrn_detector 'Bruker area detector'
_diffrn_detector_type 'CCD area detector'
_diffrn_measured_fraction_theta_full 1.000
_diffrn_measured_fraction_theta_max 1.000
_diffrn_measurement_device 'Bruker Apex II kappa CCD area detector'
_diffrn_measurement_device_type 'Bruker Apex II kappa CCD area detector'
_diffrn_measurement_method '\f and \w scans'
_diffrn_radiation_monochromator graphite
_diffrn_radiation_type MoK\a
_diffrn_radiation_wavelength 0.71073
_diffrn_reflns_av_R_equivalents 0.0470
_diffrn_reflns_av_unetI/netI 0.0345
_diffrn_reflns_Laue_measured_fraction_full 1.000
_diffrn_reflns_Laue_measured_fraction_max 1.000
_diffrn_reflns_limit_h_max 17
_diffrn_reflns_limit_h_min -17
_diffrn_reflns_limit_k_max 6
_diffrn_reflns_limit_k_min -6
_diffrn_reflns_limit_l_max 25
_diffrn_reflns_limit_l_min -25
_diffrn_reflns_number 16726
_diffrn_reflns_point_group_measured_fraction_full 1.000
_diffrn_reflns_point_group_measured_fraction_max 1.000
_diffrn_reflns_theta_full 25.242
_diffrn_reflns_theta_max 26.295
_diffrn_reflns_theta_min 1.505
_diffrn_source 'fine-focus sealed tube'
_diffrn_standards_number 0
_exptl_absorpt_coefficient_mu 0.221
_exptl_absorpt_correction_T_max 0.7454
_exptl_absorpt_correction_T_min 0.6453
_exptl_absorpt_correction_type multi-scan
_exptl_absorpt_process_details
;
SADABS-2014/5 (Bruker,2014/5) was used for absorption correction.
wR2(int) was 0.0643 before and 0.0522 after correction.
The Ratio of minimum to maximum transmission is 0.8657.
The \l/2 correction factor is 0.00150.
;
_exptl_crystal_colour 'clear colourless'
_exptl_crystal_colour_lustre clear
_exptl_crystal_colour_primary colourless
_exptl_crystal_density_diffrn 1.335
_exptl_crystal_description plate
_exptl_crystal_F_000 656
_exptl_crystal_size_max 0.383
_exptl_crystal_size_mid 0.232
_exptl_crystal_size_min 0.114
_refine_diff_density_max 0.243
_refine_diff_density_min -0.210
_refine_diff_density_rms 0.043
_refine_ls_extinction_method none
_refine_ls_goodness_of_fit_ref 1.066
_refine_ls_hydrogen_treatment constr
_refine_ls_matrix_type full
_refine_ls_number_parameters 320
_refine_ls_number_reflns 3085
_refine_ls_number_restraints 509
_refine_ls_restrained_S_all 1.006
_refine_ls_R_factor_all 0.0584
_refine_ls_R_factor_gt 0.0424
_refine_ls_shift/su_max 0.000
_refine_ls_shift/su_mean 0.000
_refine_ls_structure_factor_coef Fsqd
_refine_ls_weighting_details 'w=1/[\s^2^(Fo^2^)+(0.0371P)^2^+0.7550P] where P=(Fo^2^+2Fc^2^)/3'
_refine_ls_weighting_scheme calc
_refine_ls_wR_factor_gt 0.0939
_refine_ls_wR_factor_ref 0.1011
_reflns_Friedel_coverage 0.000
_reflns_number_gt 2439
_reflns_number_total 3085
_reflns_threshold_expression 'I > 2\s(I)'
_cod_data_source_file ja6b08608_si_009.cif
_cod_data_source_block wgw2154
_cod_database_code 4130992
_shelxl_version_number 2013-4
_shelx_space_group_comment
;
The symmetry employed for this shelxl refinement is uniquely defined
by the following loop, which should always be used as a source of
symmetry information in preference to the above space-group names.
They are only intended as comments.
;
_olex2_refinement_description
;
1. Restrained distances
 C14-C15 \\sim C14A-C15A
 with sigma of 0.01
 C8-C14 \\sim C8A-C14A
 with sigma of 0.01
 C8-C15 \\sim C8A-C15A
 with sigma of 0.01
 C8-C10 \\sim C8A-C10A
 with sigma of 0.01
 C10-C14 \\sim C10A-C14A
 with sigma of 0.01
 C8-C9 \\sim C8A-C9A
 with sigma of 0.01
 C9-C14 \\sim C9A-C14A
 with sigma of 0.01
 C9-C15 \\sim C9A-C15A
 with sigma of 0.01
 C9-C10 \\sim C9A-C10A
 with sigma of 0.01
 C10-C11 \\sim C10A-C11A
 with sigma of 0.01
 C9-C11 \\sim C9A-C11A
 with sigma of 0.01
 C13-C14 \\sim C13A-C14A
 with sigma of 0.01
 C9-C13 \\sim C9A-C13A
 with sigma of 0.01
 C13-C15 \\sim C13A-C15A
 with sigma of 0.01
 C11-C13 \\sim C11A-C13A
 with sigma of 0.01
 C12-C14 \\sim C12A-C14A
 with sigma of 0.01
 C10-C12 \\sim C10A-C12A
 with sigma of 0.01
 C11-C12 \\sim C11A-C12A
 with sigma of 0.01
 C12-C13 \\sim C12A-C13A
 with sigma of 0.01
 N1-C8 \\sim N1A-C8A
 with sigma of 0.01
 C15-N1 \\sim C15A-N1A
 with sigma of 0.01
 C14-N1 \\sim C14A-N1A
 with sigma of 0.01
 C9-N1 \\sim C9A-N1A
 with sigma of 0.01
 S1-N1 \\sim S1A-N1A
 with sigma of 0.01
 S1-O1 \\sim S1A-O1A
 with sigma of 0.01
 S1-O2 \\sim S1A-O2A
 with sigma of 0.01
 C12-O3 \\sim C12A-O3A
 with sigma of 0.01
 C11-O3 \\sim C11A-O3A \\sim C13-O3 \\sim C13A-O3A
 with sigma of 0.01
 C13-C16 \\sim C13A-C16A
 with sigma of 0.01
 C16-O3 \\sim C16A-O3A
 with sigma of 0.01
 C12-C16 \\sim C12A-C16A \\sim C14-C16 \\sim C14A-C16A
 with sigma of 0.01
2. Uiso/Uaniso restraints and constraints
C8 \\sim C9 \\sim C10 \\sim C11 \\sim C12 \\sim C13 \\sim C14 \\sim C15 \\sim
C16 \\sim N1 \\sim O1 \\sim O2 \\sim O3 \\sim S1 \\sim C8A \\sim C9A \\sim C10A
\\sim C11A \\sim C12A \\sim C13A \\sim C14A \\sim C15A \\sim C16A \\sim N1A
\\sim O1A \\sim O2A \\sim O3A \\sim S1A: within 2A with sigma of 0.01 and sigma
for terminal atoms of 0.02
3. Others
 Sof(C8A)=Sof(H8AA)=Sof(H8AB)=Sof(C9A)=Sof(H9A)=Sof(C10A)=Sof(H10C)=Sof(H10D)=
 Sof(C11A)=Sof(H11C)=Sof(H11D)=Sof(C12A)=Sof(C13A)=Sof(H13A)=Sof(C14A)=
 Sof(H14A)=Sof(C15A)=Sof(H15C)=Sof(H15D)=Sof(C16A)=Sof(H16D)=Sof(H16E)=
 Sof(H16F)=Sof(N1A)=Sof(O1A)=Sof(O2A)=Sof(O3A)=Sof(S1A)=1-FVAR(1)
 Sof(C8)=Sof(H8A)=Sof(H8B)=Sof(C9)=Sof(H9)=Sof(C10)=Sof(H10A)=Sof(H10B)=
 Sof(C11)=Sof(H11A)=Sof(H11B)=Sof(C12)=Sof(C13)=Sof(H13)=Sof(C14)=Sof(H14)=
 Sof(C15)=Sof(H15A)=Sof(H15B)=Sof(C16)=Sof(H16A)=Sof(H16B)=Sof(H16C)=Sof(N1)=
 Sof(O1)=Sof(O2)=Sof(O3)=Sof(S1)=FVAR(1)
;
_olex2_submission_special_instructions 'No special instructions were received'

loop_
_space_group_symop_operation_xyz
'x, y, z'
'-x, y+1/2, -z+1/2'
'-x, -y, -z'
'x, -y-1/2, z-1/2'

loop_
_atom_site_label
_atom_site_type_symbol
_atom_site_fract_x
_atom_site_fract_y
_atom_site_fract_z
_atom_site_U_iso_or_equiv
_atom_site_adp_type
_atom_site_occupancy
_atom_site_site_symmetry_order
_atom_site_calc_flag
_atom_site_refinement_flags_posn
_atom_site_refinement_flags_adp
_atom_site_refinement_flags_occupancy
_atom_site_disorder_assembly
_atom_site_disorder_group
C1 C 0.16859(13) 0.8982(3) 0.43059(9) 0.0259(4) Uani 1 1 d . . . . .
C2 C 0.07655(14) 0.7954(3) 0.43423(11) 0.0327(5) Uani 1 1 d . . . . .
H2 H 0.0375 0.8480 0.4670 0.039 Uiso 1 1 calc R . . . .
C3 C 0.04247(15) 0.6167(4) 0.38995(11) 0.0364(5) Uani 1 1 d . . . . .
H3 H -0.0204 0.5474 0.3925 0.044 Uiso 1 1 calc R . . . .
C4 C 0.09831(15) 0.5364(4) 0.34172(10) 0.0353(5) Uani 1 1 d . . . . .
C5 C 0.18920(15) 0.6437(4) 0.33845(10) 0.0370(5) Uani 1 1 d . . . . .
H5 H 0.2278 0.5929 0.3053 0.044 Uiso 1 1 calc R . . . .
C6 C 0.22473(14) 0.8226(4) 0.38230(10) 0.0325(5) Uani 1 1 d . . . . .
H6 H 0.2872 0.8932 0.3794 0.039 Uiso 1 1 calc R . . . .
C7 C 0.06125(18) 0.3357(4) 0.29520(12) 0.0507(7) Uani 1 1 d . . . . .
H7A H 0.0850 0.1831 0.3149 0.076 Uiso 1 1 calc GR . . . .
H7B H 0.0859 0.3572 0.2521 0.076 Uiso 1 1 calc GR . . . .
H7C H -0.0112 0.3364 0.2883 0.076 Uiso 1 1 calc GR . . . .
C8 C 0.1962(2) 0.8364(5) 0.59578(14) 0.0276(6) Uani 0.698(2) 1 d D U P A 1
H8A H 0.1549 0.7195 0.5679 0.033 Uiso 0.698(2) 1 calc R . P A 1
H8B H 0.1532 0.9439 0.6180 0.033 Uiso 0.698(2) 1 calc R . P A 1
C9 C 0.27196(18) 0.7139(5) 0.64607(14) 0.0272(6) Uani 0.698(2) 1 d D U P A 1
H9 H 0.3020 0.8370 0.6785 0.033 Uiso 0.698(2) 1 calc R . P A 1
C10 C 0.2396(3) 0.5050(7) 0.68594(18) 0.0308(8) Uani 0.698(2) 1 d D U P A 1
H10A H 0.2088 0.3802 0.6552 0.037 Uiso 0.698(2) 1 calc R . P A 1
H10B H 0.1904 0.5588 0.7146 0.037 Uiso 0.698(2) 1 calc R . P A 1
C11 C 0.3312(2) 0.4041(5) 0.72952(15) 0.0369(7) Uani 0.698(2) 1 d D U P A 1
H11A H 0.3533 0.5197 0.7656 0.044 Uiso 0.698(2) 1 calc R . P A 1
H11B H 0.3126 0.2548 0.7509 0.044 Uiso 0.698(2) 1 calc R . P A 1
C12 C 0.4158(4) 0.3529(8) 0.6913(3) 0.0327(10) Uani 0.698(2) 1 d D U P A 1
C13 C 0.44396(19) 0.5527(5) 0.64541(15) 0.0359(7) Uani 0.698(2) 1 d D U P A 1
H13 H 0.4698 0.6888 0.6747 0.043 Uiso 0.698(2) 1 calc R . P A 1
C14 C 0.3497(3) 0.6374(7) 0.6034(2) 0.0280(8) Uani 0.698(2) 1 d D U P A 1
H14 H 0.3222 0.4990 0.5756 0.034 Uiso 0.698(2) 1 calc R . P A 1
C15 C 0.3577(2) 0.8465(6) 0.55589(15) 0.0289(7) Uani 0.698(2) 1 d D U P A 1
H15A H 0.4138 0.9518 0.5726 0.035 Uiso 0.698(2) 1 calc R . P A 1
H15B H 0.3660 0.7899 0.5105 0.035 Uiso 0.698(2) 1 calc R . P A 1
C16 C 0.5243(3) 0.4800(8) 0.6061(2) 0.0458(11) Uani 0.698(2) 1 d D U P A 1
H16A H 0.5822 0.4286 0.6367 0.069 Uiso 0.698(2) 1 calc GR . P A 1
H16B H 0.5422 0.6158 0.5795 0.069 Uiso 0.698(2) 1 calc GR . P A 1
H16C H 0.5011 0.3480 0.5761 0.069 Uiso 0.698(2) 1 calc GR . P A 1
N1 N 0.2613(2) 0.9722(6) 0.55587(15) 0.0243(7) Uani 0.698(2) 1 d D U P A 1
O1 O 0.2892(8) 1.252(2) 0.4654(6) 0.0303(13) Uani 0.698(2) 1 d D U P A 1
O2 O 0.1306(5) 1.2438(14) 0.5081(3) 0.0303(11) Uani 0.698(2) 1 d D U P A 1
O3 O 0.46052(19) 0.1648(5) 0.69684(15) 0.0420(7) Uani 0.698(2) 1 d D U P A 1
S1 S 0.2129(3) 1.1116(6) 0.48882(15) 0.0244(6) Uani 0.698(2) 1 d D U P A 1
C8A C 0.3848(4) 0.8450(12) 0.5261(3) 0.0308(15) Uani 0.302(2) 1 d D U P A 2
H8AA H 0.4349 0.9604 0.5149 0.037 Uiso 0.302(2) 1 calc R . P A 2
H8AB H 0.3653 0.7393 0.4872 0.037 Uiso 0.302(2) 1 calc R . P A 2
C9A C 0.4221(4) 0.7033(10) 0.5883(3) 0.0309(13) Uani 0.302(2) 1 d D U P A 2
H9A H 0.4557 0.8169 0.6222 0.037 Uiso 0.302(2) 1 calc R . P A 2
C10A C 0.4926(6) 0.4965(16) 0.5820(4) 0.0391(19) Uani 0.302(2) 1 d D U P A 2
H10C H 0.5550 0.5570 0.5684 0.047 Uiso 0.302(2) 1 calc R . P A 2
H10D H 0.4626 0.3833 0.5474 0.047 Uiso 0.302(2) 1 calc R . P A 2
C11A C 0.5134(4) 0.3702(12) 0.6495(3) 0.0387(15) Uani 0.302(2) 1 d D U P A 2
H11C H 0.5478 0.2181 0.6431 0.046 Uiso 0.302(2) 1 calc R . P A 2
H11D H 0.5589 0.4705 0.6800 0.046 Uiso 0.302(2) 1 calc R . P A 2
C12A C 0.4241(8) 0.318(2) 0.6822(6) 0.035(2) Uani 0.302(2) 1 d D U P A 2
C13A C 0.3460(4) 0.5156(10) 0.6824(3) 0.0362(13) Uani 0.302(2) 1 d D U P A 2
H13A H 0.3766 0.6444 0.7126 0.043 Uiso 0.302(2) 1 calc R . P A 2
C14A C 0.3278(6) 0.6206(17) 0.6127(5) 0.0285(19) Uani 0.302(2) 1 d D U P A 2
H14A H 0.3009 0.4887 0.5822 0.034 Uiso 0.302(2) 1 calc R . P A 2
C15A C 0.2558(4) 0.8280(11) 0.5999(3) 0.0279(13) Uani 0.302(2) 1 d D U P A 2
H15C H 0.1884 0.7709 0.5834 0.033 Uiso 0.302(2) 1 calc R . P A 2
H15D H 0.2539 0.9238 0.6409 0.033 Uiso 0.302(2) 1 calc R . P A 2
C16A C 0.2559(6) 0.4360(16) 0.7098(4) 0.040(2) Uani 0.302(2) 1 d D U P A 2
H16D H 0.2206 0.3183 0.6796 0.061 Uiso 0.302(2) 1 calc GR . P A 2
H16E H 0.2129 0.5735 0.7141 0.061 Uiso 0.302(2) 1 calc GR . P A 2
H16F H 0.2748 0.3636 0.7539 0.061 Uiso 0.302(2) 1 calc GR . P A 2
N1A N 0.2976(4) 0.9685(12) 0.5476(4) 0.0248(14) Uani 0.302(2) 1 d D U P A 2
O1A O 0.293(2) 1.229(6) 0.4537(14) 0.041(5) Uani 0.302(2) 1 d D U P A 2
O2A O 0.1459(10) 1.210(3) 0.5250(6) 0.027(2) Uani 0.302(2) 1 d D U P A 2
O3A O 0.4163(4) 0.1345(10) 0.7139(3) 0.0420(16) Uani 0.302(2) 1 d D U P A 2
S1A S 0.2248(7) 1.1165(14) 0.4921(4) 0.0301(15) Uani 0.302(2) 1 d D U P A 2

loop_
_atom_site_aniso_label
_atom_site_aniso_U_11
_atom_site_aniso_U_22
_atom_site_aniso_U_33
_atom_site_aniso_U_23
_atom_site_aniso_U_13
_atom_site_aniso_U_12
C1 0.0259(9) 0.0262(10) 0.0255(10) 0.0016(8) 0.0035(8) 0.0016(8)
C2 0.0275(10) 0.0319(11) 0.0401(12) -0.0043(9) 0.0096(9) -0.0002(8)
C3 0.0269(10) 0.0312(11) 0.0498(13) -0.0043(10) 0.0003(9) -0.0003(9)
C4 0.0396(11) 0.0285(11) 0.0342(11) -0.0043(9) -0.0083(9) 0.0127(9)
C5 0.0402(12) 0.0414(12) 0.0297(11) -0.0023(9) 0.0059(9) 0.0136(10)
C6 0.0283(10) 0.0397(12) 0.0303(11) 0.0018(9) 0.0064(8) 0.0050(9)
C7 0.0574(15) 0.0378(13) 0.0507(15) -0.0138(11) -0.0152(12) 0.0152(11)
C8 0.0249(15) 0.0321(15) 0.0276(14) 0.0053(11) 0.0102(13) -0.0003(13)
C9 0.0240(13) 0.0290(14) 0.0291(14) 0.0012(12) 0.0050(11) -0.0017(11)
C10 0.0296(17) 0.033(2) 0.030(2) 0.0033(15) 0.0046(15) -0.0027(14)
C11 0.0380(17) 0.0353(16) 0.0370(17) 0.0098(13) 0.0040(13) -0.0047(14)
C12 0.0317(18) 0.0294(19) 0.034(2) 0.0010(17) -0.0071(15) 0.0007(15)
C13 0.0244(13) 0.0394(16) 0.0435(16) 0.0014(13) 0.0036(12) 0.0017(12)
C14 0.0227(18) 0.0300(16) 0.0322(17) 0.0017(13) 0.0066(14) 0.0001(14)
C15 0.0195(15) 0.0382(16) 0.0301(16) -0.0005(14) 0.0078(12) -0.0043(13)
C16 0.028(2) 0.056(2) 0.055(3) 0.001(2) 0.0091(18) 0.0073(18)
N1 0.0175(15) 0.0298(13) 0.0262(14) 0.0022(11) 0.0049(12) 0.0008(12)
O1 0.032(2) 0.031(2) 0.031(3) -0.002(2) 0.0135(18) -0.0121(18)
O2 0.034(2) 0.026(2) 0.031(2) 0.0034(17) 0.0041(18) 0.0042(13)
O3 0.0416(16) 0.0320(14) 0.0479(18) -0.0003(12) -0.0105(13) 0.0058(12)
S1 0.0235(9) 0.0243(8) 0.0253(9) 0.0090(7) 0.0029(6) -0.0058(6)
C8A 0.019(3) 0.040(3) 0.035(3) 0.004(3) 0.012(3) 0.008(3)
C9A 0.025(3) 0.028(3) 0.040(3) 0.003(2) 0.007(2) 0.000(2)
C10A 0.032(4) 0.040(4) 0.045(4) 0.003(4) 0.002(3) 0.003(3)
C11A 0.032(3) 0.038(3) 0.045(3) -0.002(3) 0.002(3) 0.002(3)
C12A 0.029(4) 0.037(4) 0.038(4) 0.000(4) 0.003(3) 0.002(3)
C13A 0.034(3) 0.037(3) 0.038(3) 0.002(2) 0.008(2) 0.003(2)
C14A 0.024(3) 0.030(3) 0.032(3) 0.008(3) 0.002(3) -0.003(3)
C15A 0.020(3) 0.036(3) 0.029(3) 0.000(2) 0.005(2) 0.001(2)
C16A 0.041(5) 0.045(6) 0.035(5) 0.007(4) 0.006(4) 0.004(4)
N1A 0.013(3) 0.032(3) 0.031(3) 0.003(2) 0.007(3) 0.002(3)
O1A 0.044(5) 0.044(7) 0.039(8) -0.006(6) 0.020(5) -0.011(4)
O2A 0.029(4) 0.023(5) 0.029(5) -0.005(4) 0.003(4) 0.005(3)
O3A 0.050(4) 0.031(3) 0.044(3) 0.002(2) 0.000(3) 0.005(3)
S1A 0.026(2) 0.031(2) 0.032(2) -0.0163(17) 0.0025(15) -0.0011(15)

loop_
_atom_type_symbol
_atom_type_description
_atom_type_scat_dispersion_real
_atom_type_scat_dispersion_imag
_atom_type_scat_source
C C 0.0033 0.0016 'International Tables Vol C Tables 4.2.6.8 and 6.1.1.4'
H H 0.0000 0.0000 'International Tables Vol C Tables 4.2.6.8 and 6.1.1.4'
N N 0.0061 0.0033 'International Tables Vol C Tables 4.2.6.8 and 6.1.1.4'
O O 0.0106 0.0060 'International Tables Vol C Tables 4.2.6.8 and 6.1.1.4'
S S 0.1246 0.1234 'International Tables Vol C Tables 4.2.6.8 and 6.1.1.4'

loop_
_geom_angle_atom_site_label_1
_geom_angle_atom_site_label_2
_geom_angle_atom_site_label_3
_geom_angle
C2 C1 S1 119.1(2)
C2 C1 S1A 122.6(3)
C6 C1 C2 119.94(18)
C6 C1 S1 120.89(19)
C6 C1 S1A 117.3(3)
C1 C2 H2 120.2
C3 C2 C1 119.61(19)
C3 C2 H2 120.2
C2 C3 H3 119.4
C2 C3 C4 121.26(19)
C4 C3 H3 119.4
C3 C4 C7 120.5(2)
C5 C4 C3 118.11(19)
C5 C4 C7 121.4(2)
C4 C5 H5 119.2
C6 C5 C4 121.56(19)
C6 C5 H5 119.2
C1 C6 H6 120.2
C5 C6 C1 119.51(19)
C5 C6 H6 120.2
C4 C7 H7A 109.5
C4 C7 H7B 109.5
C4 C7 H7C 109.5
H7A C7 H7B 109.5
H7A C7 H7C 109.5
H7B C7 H7C 109.5
H8A C8 H8B 109.4
C9 C8 H8A 111.6
C9 C8 H8B 111.6
N1 C8 H8A 111.6
N1 C8 H8B 111.6
N1 C8 C9 101.0(2)
C8 C9 H9 108.0
C8 C9 C10 118.9(2)
C8 C9 C14 102.5(2)
C10 C9 H9 108.0
C14 C9 H9 108.0
C14 C9 C10 111.0(3)
C9 C10 H10A 110.0
C9 C10 H10B 110.0
C9 C10 C11 108.3(3)
H10A C10 H10B 108.4
C11 C10 H10A 110.0
C11 C10 H10B 110.0
C10 C11 H11A 108.8
C10 C11 H11B 108.8
H11A C11 H11B 107.7
C12 C11 C10 113.6(3)
C12 C11 H11A 108.8
C12 C11 H11B 108.8
C11 C12 C13 116.3(3)
O3 C12 C11 122.1(4)
O3 C12 C13 121.6(5)
C12 C13 H13 107.2
C14 C13 C12 107.6(3)
C14 C13 H13 107.2
C16 C13 C12 112.5(3)
C16 C13 H13 107.2
C16 C13 C14 114.6(3)
C9 C14 C13 112.2(3)
C9 C14 H14 107.3
C9 C14 C15 104.7(3)
C13 C14 H14 107.3
C13 C14 C15 117.6(3)
C15 C14 H14 107.3
C14 C15 H15A 111.2
C14 C15 H15B 111.2
H15A C15 H15B 109.1
N1 C15 C14 103.0(3)
N1 C15 H15A 111.2
N1 C15 H15B 111.2
C13 C16 H16A 109.5
C13 C16 H16B 109.5
C13 C16 H16C 109.5
H16A C16 H16B 109.5
H16A C16 H16C 109.5
H16B C16 H16C 109.5
C8 N1 C15 110.5(2)
C8 N1 S1 119.4(2)
C15 N1 S1 119.2(3)
N1 S1 C1 107.4(2)
O1 S1 C1 111.0(5)
O1 S1 N1 107.8(6)
O1 S1 O2 115.8(7)
O2 S1 C1 108.9(4)
O2 S1 N1 105.5(3)
H8AA C8A H8AB 109.3
C9A C8A H8AA 111.5
C9A C8A H8AB 111.5
N1A C8A H8AA 111.5
N1A C8A H8AB 111.5
N1A C8A C9A 101.3(4)
C8A C9A H9A 107.7
C8A C9A C10A 118.4(5)
C10A C9A H9A 107.7
C14A C9A C8A 103.0(4)
C14A C9A H9A 107.7
C14A C9A C10A 111.7(5)
C9A C10A H10C 109.9
C9A C10A H10D 109.9
C9A C10A C11A 108.8(5)
H10C C10A H10D 108.3
C11A C10A H10C 109.9
C11A C10A H10D 109.9
C10A C11A H11C 108.5
C10A C11A H11D 108.5
H11C C11A H11D 107.5
C12A C11A C10A 114.9(5)
C12A C11A H11C 108.5
C12A C11A H11D 108.5
C11A C12A C13A 117.8(6)
O3A C12A C11A 122.2(6)
O3A C12A C13A 119.6(7)
C12A C13A H13A 106.8
C14A C13A C12A 107.8(6)
C14A C13A H13A 106.8
C16A C13A C12A 113.2(5)
C16A C13A H13A 106.8
C16A C13A C14A 115.0(5)
C9A C14A C13A 112.4(6)
C9A C14A H14A 106.5
C9A C14A C15A 105.6(5)
C13A C14A H14A 106.5
C13A C14A C15A 118.5(7)
C15A C14A H14A 106.5
C14A C15A H15C 111.2
C14A C15A H15D 111.2
H15C C15A H15D 109.1
N1A C15A C14A 103.0(4)
N1A C15A H15C 111.2
N1A C15A H15D 111.2
C13A C16A H16D 109.5
C13A C16A H16E 109.5
C13A C16A H16F 109.5
H16D C16A H16E 109.5
H16D C16A H16F 109.5
H16E C16A H16F 109.5
C8A N1A S1A 118.5(6)
C15A N1A C8A 110.9(4)
C15A N1A S1A 120.1(5)
N1A S1A C1 106.7(5)
O1A S1A C1 99.7(13)
O1A S1A N1A 102.3(16)
O1A S1A O2A 132.2(17)
O2A S1A C1 106.5(9)
O2A S1A N1A 107.2(6)

loop_
_geom_bond_atom_site_label_1
_geom_bond_atom_site_label_2
_geom_bond_distance
C1 C2 1.394(3)
C1 C6 1.385(3)
C1 S1 1.728(4)
C1 S1A 1.836(9)
C2 H2 0.9500
C2 C3 1.380(3)
C3 H3 0.9500
C3 C4 1.389(3)
C4 C5 1.389(3)
C4 C7 1.508(3)
C5 H5 0.9500
C5 C6 1.381(3)
C6 H6 0.9500
C7 H7A 0.9800
C7 H7B 0.9800
C7 H7C 0.9800
C8 H8A 0.9900
C8 H8B 0.9900
C8 C9 1.513(4)
C8 N1 1.486(3)
C9 H9 1.0000
C9 C10 1.519(4)
C9 C14 1.516(5)
C10 H10A 0.9900
C10 H10B 0.9900
C10 C11 1.537(4)
C11 H11A 0.9900
C11 H11B 0.9900
C11 C12 1.500(6)
C12 C13 1.534(5)
C12 O3 1.216(4)
C13 H13 1.0000
C13 C14 1.519(4)
C13 C16 1.494(5)
C14 H14 1.0000
C14 C15 1.527(4)
C15 H15A 0.9900
C15 H15B 0.9900
C15 N1 1.493(3)
C16 H16A 0.9800
C16 H16B 0.9800
C16 H16C 0.9800
N1 S1 1.624(3)
O1 S1 1.434(4)
O2 S1 1.443(4)
C8A H8AA 0.9900
C8A H8AB 0.9900
C8A C9A 1.513(7)
C8A N1A 1.492(6)
C9A H9A 1.0000
C9A C10A 1.523(7)
C9A C14A 1.512(8)
C10A H10C 0.9900
C10A H10D 0.9900
C10A C11A 1.527(7)
C11A H11C 0.9900
C11A H11D 0.9900
C11A C12A 1.492(10)
C12A C13A 1.539(8)
C12A O3A 1.222(7)
C13A H13A 1.0000
C13A C14A 1.512(7)
C13A C16A 1.484(8)
C14A H14A 1.0000
C14A C15A 1.521(7)
C15A H15C 0.9900
C15A H15D 0.9900
C15A N1A 1.490(6)
C16A H16D 0.9800
C16A H16E 0.9800
C16A H16F 0.9800
N1A S1A 1.621(7)
O1A S1A 1.437(8)
O2A S1A 1.438(7)

loop_
_geom_torsion_atom_site_label_1
_geom_torsion_atom_site_label_2
_geom_torsion_atom_site_label_3
_geom_torsion_atom_site_label_4
_geom_torsion
C1 C2 C3 C4 0.2(3)
C2 C1 C6 C5 -0.6(3)
C2 C1 S1 N1 81.8(3)
C2 C1 S1 O1 -160.6(6)
C2 C1 S1 O2 -32.0(3)
C2 C1 S1A N1A 95.1(5)
C2 C1 S1A O1A -158.8(16)
C2 C1 S1A O2A -19.2(7)
C2 C3 C4 C5 -1.0(3)
C2 C3 C4 C7 178.08(19)
C3 C4 C5 C6 1.1(3)
C4 C5 C6 C1 -0.3(3)
C6 C1 C2 C3 0.7(3)
C6 C1 S1 N1 -95.8(3)
C6 C1 S1 O1 21.8(7)
C6 C1 S1 O2 150.4(3)
C6 C1 S1A N1A -79.9(5)
C6 C1 S1A O1A 26.3(16)
C6 C1 S1A O2A 165.8(6)
C7 C4 C5 C6 -178.00(19)
C8 C9 C10 C11 176.4(3)
C8 C9 C14 C13 168.6(3)
C8 C9 C14 C15 40.0(3)
C8 N1 S1 C1 -67.8(4)
C8 N1 S1 O1 172.5(6)
C8 N1 S1 O2 48.3(5)
C9 C8 N1 C15 29.0(3)
C9 C8 N1 S1 172.9(3)
C9 C10 C11 C12 -50.8(4)
C9 C14 C15 N1 -21.8(4)
C10 C9 C14 C13 -63.4(4)
C10 C9 C14 C15 167.9(3)
C10 C11 C12 C13 48.8(5)
C10 C11 C12 O3 -131.9(5)
C11 C12 C13 C14 -48.9(5)
C11 C12 C13 C16 -176.2(4)
C12 C13 C14 C9 55.3(4)
C12 C13 C14 C15 176.8(4)
C13 C14 C15 N1 -147.1(3)
C14 C9 C10 C11 57.9(4)
C14 C15 N1 C8 -4.7(4)
C14 C15 N1 S1 -148.7(3)
C15 N1 S1 C1 73.0(3)
C15 N1 S1 O1 -46.7(6)
C15 N1 S1 O2 -170.9(4)
C16 C13 C14 C9 -178.7(3)
C16 C13 C14 C15 -57.2(5)
N1 C8 C9 C10 -164.1(3)
N1 C8 C9 C14 -41.4(3)
O3 C12 C13 C14 131.8(5)
O3 C12 C13 C16 4.5(7)
S1 C1 C2 C3 -176.93(18)
S1 C1 C6 C5 176.96(17)
S1 C1 S1A N1A 131(5)
S1 C1 S1A O1A -123(5)
S1 C1 S1A O2A 16(4)
C8A C9A C10A C11A -175.7(6)
C8A C9A C14A C13A -168.6(7)
C8A C9A C14A C15A -37.9(8)
C8A N1A S1A C1 64.3(8)
C8A N1A S1A O1A -40.0(15)
C8A N1A S1A O2A 178.1(10)
C9A C8A N1A C15A -27.1(8)
C9A C8A N1A S1A -171.9(6)
C9A C10A C11A C12A 46.9(10)
C9A C14A C15A N1A 20.8(9)
C10A C9A C14A C13A 63.2(9)
C10A C9A C14A C15A -166.1(6)
C10A C11A C12A C13A -44.2(14)
C10A C11A C12A O3A 143.0(12)
C11A C12A C13A C14A 45.7(13)
C11A C12A C13A C16A 174.0(10)
C12A C13A C14A C9A -54.0(10)
C12A C13A C14A C15A -177.7(8)
C13A C14A C15A N1A 147.9(7)
C14A C9A C10A C11A -56.3(8)
C14A C15A N1A C8A 4.2(9)
C14A C15A N1A S1A 148.4(7)
C15A N1A S1A C1 -77.2(8)
C15A N1A S1A O1A 178.5(14)
C15A N1A S1A O2A 36.5(12)
C16A C13A C14A C9A 178.7(7)
C16A C13A C14A C15A 55.0(11)
N1A C8A C9A C10A 162.6(6)
N1A C8A C9A C14A 38.8(7)
O3A C12A C13A C14A -141.4(12)
O3A C12A C13A C16A -13.0(17)
S1A C1 C2 C3 -174.1(3)
S1A C1 C6 C5 174.5(3)
S1A C1 S1 N1 -64(4)
S1A C1 S1 O1 54(4)
S1A C1 S1 O2 -178(4)
